data_7120506
loop_
_publ_author_name
'Feuerstein, Thomas J.'
'Po\&s, Marieke'
'Seifert, Tim P.'
'Bestgen, Sebastian'
'Feldmann, Claus'
'Roesky, Peter W.'

_publ_section_title
;
 A highly luminescent octanuclear gold(i) carbide cluster
;
_journal_name_full 'Chem. Commun.'
_journal_paper_doi 10.1039/C7CC04171C
_journal_year 2017
_chemical_formula_moiety 'C132 H188 Au8 N8 S2 Si4, 2(C H2 Cl2)'
_chemical_formula_sum 'C134 H192 Au8 Cl4 N8 S2 Si4'
_chemical_formula_weight 3808.96
_space_group_crystal_system monoclinic
_space_group_IT_number 14
_space_group_name_Hall '-P 2ybc'
_space_group_name_H-M_alt 'P 1 21/c 1'
_symmetry_space_group_name_Hall '-P 2ybc'
_symmetry_space_group_name_H-M 'P 1 21/c 1'
_atom_sites_solution_hydrogens mixed
_audit_creation_date 2017-04-21
_audit_creation_method
;
Olex2 1.2
(compiled 2017.03.28 svn.r3405 for OlexSys, GUI svn.r5335)
;
_audit_update_record
;
2017-05-29 deposited with the CCDC.
2017-07-19 downloaded from the CCDC.
;
_cell_angle_alpha 90
_cell_angle_beta 98.247(2)
_cell_angle_gamma 90
_cell_formula_units_Z 2
_cell_length_a 16.4652(3)
_cell_length_b 18.7339(3)
_cell_length_c 25.4701(5)
_cell_measurement_reflns_used 36852
_cell_measurement_temperature 110
_cell_measurement_theta_max 30.11
_cell_measurement_theta_min 1.62
_cell_volume 7775.2(2)
_computing_cell_refinement 'STOE X-AREA, PLATON (A.L.Spek, 2009)'
_computing_data_collection 'STOE X-AREA'
_computing_data_reduction 'STOE X-RED & LANA, PLATON (A.L.Spek, 2009)'
_computing_molecular_graphics 'Olex2 (Dolomanov et al., 2009)'
_computing_publication_material 'Olex2 (Dolomanov et al., 2009)'
_computing_structure_refinement 'ShelXL (Sheldrick, 2015)'
_computing_structure_solution 'ShelXT (Sheldrick, 2015)'
_diffrn_ambient_temperature 110
_diffrn_detector Pilatus100K
_diffrn_detector_area_resol_mean 5.81
_diffrn_detector_type 'DECTRIS PILATUS 100K'
_diffrn_measured_fraction_theta_full 0.995
_diffrn_measured_fraction_theta_max 0.989
_diffrn_measurement_device 'Eulerian 4-circle diffractometer'
_diffrn_measurement_device_type 'STOE STADIVARI'
_diffrn_measurement_method 'rotation method, \w scans'
_diffrn_radiation_type MoK\a
_diffrn_radiation_wavelength 0.71073
_diffrn_reflns_av_R_equivalents 0.0428
_diffrn_reflns_av_unetI/netI 0.0719
_diffrn_reflns_Laue_measured_fraction_full 0.995
_diffrn_reflns_Laue_measured_fraction_max 0.989
_diffrn_reflns_limit_h_max 17
_diffrn_reflns_limit_h_min -20
_diffrn_reflns_limit_k_max 23
_diffrn_reflns_limit_k_min -23
_diffrn_reflns_limit_l_max 31
_diffrn_reflns_limit_l_min -21
_diffrn_reflns_number 37690
_diffrn_reflns_point_group_measured_fraction_full 0.995
_diffrn_reflns_point_group_measured_fraction_max 0.989
_diffrn_reflns_theta_full 25.242
_diffrn_reflns_theta_max 26.076
_diffrn_reflns_theta_min 1.616
_diffrn_source 'Mo LFF Sealed Tube'
_exptl_absorpt_coefficient_mu 7.687
_exptl_absorpt_correction_T_max 0.6772
_exptl_absorpt_correction_T_min 0.3847
_exptl_absorpt_correction_type integration
_exptl_absorpt_process_details 'STOE XRED & XSHAPE & LANA'
_exptl_crystal_colour colourless
_exptl_crystal_colour_primary colourless
_exptl_crystal_density_diffrn 1.627
_exptl_crystal_density_method 'not measured'
_exptl_crystal_description prism
_exptl_crystal_F_000 3680
_exptl_crystal_size_max 0.163
_exptl_crystal_size_mid 0.127
_exptl_crystal_size_min 0.059
_refine_diff_density_max 1.601
_refine_diff_density_min -1.615
_refine_diff_density_rms 0.136
_refine_ls_extinction_method none
_refine_ls_goodness_of_fit_ref 0.883
_refine_ls_hydrogen_treatment constr
_refine_ls_matrix_type full
_refine_ls_number_parameters 759
_refine_ls_number_reflns 15225
_refine_ls_number_restraints 18
_refine_ls_restrained_S_all 0.884
_refine_ls_R_factor_all 0.0547
_refine_ls_R_factor_gt 0.0355
_refine_ls_shift/su_max 0.004
_refine_ls_shift/su_mean 0.000
_refine_ls_structure_factor_coef Fsqd
_refine_ls_weighting_details 'w=1/[\s^2^(Fo^2^)+(0.0274P)^2^] where P=(Fo^2^+2Fc^2^)/3'
_refine_ls_weighting_scheme calc
_refine_ls_wR_factor_gt 0.0668
_refine_ls_wR_factor_ref 0.0697
_reflns_Friedel_coverage 0.000
_reflns_number_gt 10729
_reflns_number_total 15225
_reflns_threshold_expression 'I > 2\s(I)'
_cod_data_source_file c7cc04171c3.cif
_cod_data_source_block tf048
_cod_database_code 7120506
_shelxl_version_number 2014-7
_shelx_space_group_comment
;
The symmetry employed for this shelxl refinement is uniquely defined
by the following loop, which should always be used as a source of
symmetry information in preference to the above space-group names.
They are only intended as comments.
;
_olex2_refinement_description
;
1. Fixed Uiso
 At 1.2 times of:
  All C(H) groups, All C(H,H) groups
 At 1.5 times of:
  All C(H,H,H) groups, All C(H,H,H,H,H,H) groups
2. Uiso/Uaniso restraints and constraints
Uanis(C19) \\sim Ueq: with sigma of 0.05 and sigma for terminal atoms of 0.02
Uanis(C16) \\sim Ueq: with sigma of 0.05 and sigma for terminal atoms of 0.02
Uanis(C17) \\sim Ueq: with sigma of 0.05 and sigma for terminal atoms of 0.02
3. Others
 Fixed Sof: H17A(0.5) H17B(0.5) H17C(0.5) H17D(0.5) H17E(0.5) H17F(0.5)
 H18A(0.5) H18B(0.5) H18C(0.5) H18D(0.5) H18E(0.5) H18F(0.5) Si2(0.5) C19(0.5)
 H19A(0.5) H19B(0.5) H19C(0.5) Si3(0.5) C16(0.5) H16A(0.5) H16B(0.5) H16C(0.5)
4.a Riding coordinates:
 C19(H19A,H19B,H19C)
4.b Ternary CH refined with riding coordinates:
 C26(H26), C29(H29), C38(H38), C41(H41), C50(H50), C53(H53), C62(H62), C65(H65)
4.c Secondary CH2 refined with riding coordinates:
 C9(H9A,H9B), C10(H10A,H10B), C11(H11A,H11B), C12(H12A,H12B), C68(H68A,H68B)
4.d Me refined with riding coordinates:
 C17(H17A,H17B,H17C), C17(H17D,H17E,H17F), C18(H18A,H18B,H18C), C18(H18D,H18E,
 H18F)
4.e Aromatic/amide H refined with riding coordinates:
 C22(H22), C23(H23), C24(H24), C34(H34), C35(H35), C36(H36), C46(H46),
 C47(H47), C48(H48), C58(H58), C59(H59), C60(H60)
4.f Idealised Me refined as rotating group:
 C13(H13A,H13B,H13C), C14(H14A,H14B,H14C), C15(H15A,H15B,H15C), C27(H27A,H27B,
 H27C), C28(H28A,H28B,H28C), C30(H30A,H30B,H30C), C31(H31A,H31B,H31C), C39(H39A,
 H39B,H39C), C40(H40A,H40B,H40C), C42(H42A,H42B,H42C), C43(H43A,H43B,H43C),
 C51(H51A,H51B,H51C), C52(H52A,H52B,H52C), C54(H54A,H54B,H54C), C55(H55A,H55B,
 H55C), C63(H63A,H63B,H63C), C64(H64A,H64B,H64C), C66(H66A,H66B,H66C), C67(H67A,
 H67B,H67C), C16(H16A,H16B,H16C)
;
_olex2_submission_special_instructions 'No special instructions were received'

loop_
_space_group_symop_operation_xyz
'x, y, z'
'-x, y+1/2, -z+1/2'
'-x, -y, -z'
'x, -y-1/2, z-1/2'

loop_
_atom_site_label
_atom_site_type_symbol
_atom_site_fract_x
_atom_site_fract_y
_atom_site_fract_z
_atom_site_U_iso_or_equiv
_atom_site_adp_type
_atom_site_occupancy
_atom_site_site_symmetry_order
_atom_site_calc_flag
_atom_site_refinement_flags_posn
_atom_site_refinement_flags_adp
_atom_site_refinement_flags_occupancy
_atom_site_disorder_assembly
_atom_site_disorder_group
Au1 Au 0.48049(2) 0.37907(2) 0.57222(2) 0.02844(7) Uani 1 1 d . . . . .
Au2 Au 0.63831(2) 0.46018(2) 0.57956(2) 0.02905(7) Uani 1 1 d . . . . .
Au3 Au 0.30999(2) 0.36857(2) 0.46676(2) 0.02700(6) Uani 1 1 d . . . . .
Au4 Au 0.35973(2) 0.27659(2) 0.38125(2) 0.03846(8) Uani 1 1 d . . . . .
S1 S 0.48742(10) 0.31125(12) 0.36986(8) 0.0469(5) Uani 1 1 d . . . . .
Si1 Si 0.72861(13) 0.17287(14) 0.77343(9) 0.0545(6) Uani 1 1 d . . . . .
N1 N 0.5450(3) 0.3281(3) 0.6362(2) 0.0303(13) Uani 1 1 d . . . . .
N2 N 0.6729(3) 0.3822(3) 0.6350(2) 0.0315(13) Uani 1 1 d . . . . .
N3 N 0.2103(3) 0.3039(3) 0.45182(19) 0.0264(12) Uani 1 1 d . . . . .
N4 N 0.2474(3) 0.2319(3) 0.3836(2) 0.0366(14) Uani 1 1 d . . . . .
C1 C 0.4162(3) 0.4234(4) 0.5112(2) 0.0272(15) Uani 1 1 d . . . . .
C2 C 0.3879(4) 0.4631(4) 0.4728(3) 0.0324(16) Uani 1 1 d . . . . .
C3 C 0.6247(4) 0.3336(4) 0.6530(3) 0.0307(15) Uani 1 1 d . . . . .
C4 C 0.6616(4) 0.2845(4) 0.6929(3) 0.0421(19) Uani 1 1 d . . . . .
C5 C 0.6915(4) 0.2416(5) 0.7250(3) 0.048(2) Uani 1 1 d . . . . .
C6 C 0.1969(4) 0.2515(4) 0.4172(3) 0.0298(15) Uani 1 1 d . . . . .
C7 C 0.1211(4) 0.2111(4) 0.4156(3) 0.0370(17) Uani 1 1 d . . . . .
C8 C 0.0580(5) 0.1798(5) 0.4161(3) 0.056(2) Uani 1 1 d . . . . .
C9 C 0.5532(4) 0.3233(5) 0.4346(3) 0.053(2) Uani 1 1 d . . . . .
H9A H 0.5221 0.3125 0.4642 0.064 Uiso 1 1 calc R . . . .
H9B H 0.6016 0.2915 0.4374 0.064 Uiso 1 1 calc R . . . .
C10 C 0.5800(4) 0.4025(5) 0.4361(3) 0.059(2) Uani 1 1 d . . . . .
H10A H 0.5462 0.4302 0.4581 0.071 Uiso 1 1 calc R . . . .
H10B H 0.6381 0.4064 0.4525 0.071 Uiso 1 1 calc R . . . .
C11 C 0.5700(4) 0.4330(4) 0.3810(3) 0.053(2) Uani 1 1 d . . . . .
H11A H 0.6153 0.4168 0.3622 0.064 Uiso 1 1 calc R . . . .
H11B H 0.5705 0.4858 0.3823 0.064 Uiso 1 1 calc R . . . .
C12 C 0.4874(4) 0.4059(5) 0.3527(3) 0.053(2) Uani 1 1 d . . . . .
H12A H 0.4832 0.4125 0.3139 0.063 Uiso 1 1 calc R . . . .
H12B H 0.4412 0.4311 0.3656 0.063 Uiso 1 1 calc R . . . .
C13 C 0.7125(5) 0.2123(6) 0.8385(3) 0.071(3) Uani 1 1 d . . . . .
H13A H 0.7424 0.2575 0.8438 0.107 Uiso 1 1 calc GR . . . .
H13B H 0.7328 0.1791 0.8671 0.107 Uiso 1 1 calc GR . . . .
H13C H 0.6538 0.2209 0.8386 0.107 Uiso 1 1 calc GR . . . .
C14 C 0.8380(5) 0.1508(5) 0.7693(4) 0.071(3) Uani 1 1 d . . . . .
H14A H 0.8423 0.1307 0.7343 0.107 Uiso 1 1 calc GR . . . .
H14B H 0.8579 0.1160 0.7968 0.107 Uiso 1 1 calc GR . . . .
H14C H 0.8713 0.1943 0.7745 0.107 Uiso 1 1 calc GR . . . .
C15 C 0.6639(5) 0.0926(5) 0.7554(4) 0.067(3) Uani 1 1 d . . . . .
H15A H 0.6058 0.1054 0.7539 0.101 Uiso 1 1 calc GR . . . .
H15B H 0.6779 0.0554 0.7822 0.101 Uiso 1 1 calc GR . . . .
H15C H 0.6737 0.0748 0.7207 0.101 Uiso 1 1 calc GR . . . .
C17 C -0.0541(8) 0.1055(9) 0.4784(5) 0.158(7) Uani 1 1 d . U . . .
H17A H -0.0064 0.0848 0.5005 0.237 Uiso 0.5 1 calc R . P A 1
H17B H -0.0659 0.1526 0.4922 0.237 Uiso 0.5 1 calc R . P A 1
H17C H -0.1018 0.0743 0.4790 0.237 Uiso 0.5 1 calc R . P A 1
H17D H -0.0159 0.1235 0.5085 0.237 Uiso 0.5 1 calc R . P B 2
H17E H -0.1100 0.1059 0.4874 0.237 Uiso 0.5 1 calc R . P B 2
H17F H -0.0390 0.0566 0.4703 0.237 Uiso 0.5 1 calc R . P B 2
C18 C -0.1057(7) 0.1499(9) 0.3605(5) 0.161(7) Uani 1 1 d . . . . .
H18A H -0.0835 0.1505 0.3268 0.242 Uiso 0.5 1 calc R . P C 1
H18B H -0.1553 0.1203 0.3568 0.242 Uiso 0.5 1 calc R . P C 1
H18C H -0.1193 0.1986 0.3701 0.242 Uiso 0.5 1 calc R . P C 1
H18D H -0.0917 0.1875 0.3366 0.242 Uiso 0.5 1 calc R . P D 2
H18E H -0.0932 0.1031 0.3464 0.242 Uiso 0.5 1 calc R . P D 2
H18F H -0.1643 0.1524 0.3635 0.242 Uiso 0.5 1 calc R . P D 2
C20 C 0.5018(4) 0.2712(4) 0.6590(3) 0.0371(17) Uani 1 1 d . . . . .
C21 C 0.4641(4) 0.2854(4) 0.7044(3) 0.0371(17) Uani 1 1 d . . . . .
C22 C 0.4251(4) 0.2294(5) 0.7261(3) 0.053(2) Uani 1 1 d . . . . .
H22 H 0.4003 0.2372 0.7571 0.064 Uiso 1 1 calc R . . . .
C23 C 0.4219(5) 0.1634(5) 0.7035(3) 0.055(2) Uani 1 1 d . . . . .
H23 H 0.3951 0.1256 0.7190 0.066 Uiso 1 1 calc R . . . .
C24 C 0.4572(5) 0.1506(5) 0.6583(4) 0.059(2) Uani 1 1 d . . . . .
H24 H 0.4536 0.1042 0.6431 0.071 Uiso 1 1 calc R . . . .
C25 C 0.4974(4) 0.2033(4) 0.6347(3) 0.0446(19) Uani 1 1 d . . . . .
C26 C 0.4651(5) 0.3593(4) 0.7266(3) 0.051(2) Uani 1 1 d . . . . .
H26 H 0.4779 0.3939 0.6990 0.062 Uiso 1 1 calc R . . . .
C27 C 0.5290(6) 0.3663(6) 0.7750(4) 0.087(3) Uani 1 1 d . . . . .
H27A H 0.5259 0.3249 0.7982 0.131 Uiso 1 1 calc GR . . . .
H27B H 0.5189 0.4100 0.7943 0.131 Uiso 1 1 calc GR . . . .
H27C H 0.5836 0.3685 0.7641 0.131 Uiso 1 1 calc GR . . . .
C28 C 0.3831(6) 0.3797(8) 0.7440(5) 0.131(6) Uani 1 1 d . . . . .
H28A H 0.3380 0.3627 0.7177 0.196 Uiso 1 1 calc GR . . . .
H28B H 0.3798 0.4317 0.7472 0.196 Uiso 1 1 calc GR . . . .
H28C H 0.3789 0.3577 0.7785 0.196 Uiso 1 1 calc GR . . . .
C29 C 0.5311(5) 0.1893(4) 0.5834(3) 0.054(2) Uani 1 1 d . . . . .
H29 H 0.5629 0.2326 0.5757 0.065 Uiso 1 1 calc R . . . .
C30 C 0.4619(6) 0.1796(5) 0.5365(3) 0.077(3) Uani 1 1 d . . . . .
H30A H 0.4329 0.1347 0.5408 0.116 Uiso 1 1 calc GR . . . .
H30B H 0.4854 0.1782 0.5033 0.116 Uiso 1 1 calc GR . . . .
H30C H 0.4234 0.2195 0.5356 0.116 Uiso 1 1 calc GR . . . .
C31 C 0.5906(7) 0.1267(5) 0.5884(5) 0.099(4) Uani 1 1 d . . . . .
H31A H 0.6329 0.1342 0.6191 0.149 Uiso 1 1 calc GR . . . .
H31B H 0.6164 0.1231 0.5562 0.149 Uiso 1 1 calc GR . . . .
H31C H 0.5607 0.0825 0.5933 0.149 Uiso 1 1 calc GR . . . .
C32 C 0.7588(4) 0.3829(4) 0.6564(3) 0.0329(16) Uani 1 1 d . . . . .
C33 C 0.8121(4) 0.3332(4) 0.6380(3) 0.0370(17) Uani 1 1 d . . . . .
C34 C 0.8951(4) 0.3365(4) 0.6592(3) 0.045(2) Uani 1 1 d . . . . .
H34 H 0.9329 0.3048 0.6466 0.054 Uiso 1 1 calc R . . . .
C35 C 0.9226(4) 0.3851(5) 0.6980(3) 0.051(2) Uani 1 1 d . . . . .
H35 H 0.9791 0.3860 0.7125 0.061 Uiso 1 1 calc R . . . .
C36 C 0.8696(4) 0.4321(5) 0.7160(3) 0.0446(19) Uani 1 1 d . . . . .
H36 H 0.8899 0.4655 0.7427 0.054 Uiso 1 1 calc R . . . .
C37 C 0.7859(4) 0.4323(4) 0.6958(3) 0.0346(17) Uani 1 1 d . . . . .
C38 C 0.7823(4) 0.2814(4) 0.5947(3) 0.046(2) Uani 1 1 d . . . . .
H38 H 0.7235 0.2707 0.5975 0.055 Uiso 1 1 calc R . . . .
C39 C 0.8283(6) 0.2097(5) 0.5983(4) 0.078(3) Uani 1 1 d . . . . .
H39A H 0.8818 0.2161 0.5864 0.116 Uiso 1 1 calc GR . . . .
H39B H 0.7961 0.1745 0.5756 0.116 Uiso 1 1 calc GR . . . .
H39C H 0.8361 0.1930 0.6351 0.116 Uiso 1 1 calc GR . . . .
C40 C 0.7843(5) 0.3154(5) 0.5393(3) 0.054(2) Uani 1 1 d . . . . .
H40A H 0.7516 0.3592 0.5362 0.081 Uiso 1 1 calc GR . . . .
H40B H 0.7616 0.2817 0.5117 0.081 Uiso 1 1 calc GR . . . .
H40C H 0.8412 0.3267 0.5352 0.081 Uiso 1 1 calc GR . . . .
C41 C 0.7295(4) 0.4857(4) 0.7161(3) 0.0397(18) Uani 1 1 d . . . . .
H41 H 0.6721 0.4728 0.7006 0.048 Uiso 1 1 calc R . . . .
C42 C 0.7455(4) 0.5602(4) 0.6974(3) 0.048(2) Uani 1 1 d . . . . .
H42A H 0.8020 0.5741 0.7110 0.072 Uiso 1 1 calc GR . . . .
H42B H 0.7072 0.5937 0.7104 0.072 Uiso 1 1 calc GR . . . .
H42C H 0.7377 0.5612 0.6585 0.072 Uiso 1 1 calc GR . . . .
C43 C 0.7339(5) 0.4835(5) 0.7766(3) 0.059(2) Uani 1 1 d . . . . .
H43A H 0.7268 0.4342 0.7880 0.088 Uiso 1 1 calc GR . . . .
H43B H 0.6903 0.5134 0.7873 0.088 Uiso 1 1 calc GR . . . .
H43C H 0.7874 0.5014 0.7932 0.088 Uiso 1 1 calc GR . . . .
C44 C 0.1473(3) 0.3212(4) 0.4832(2) 0.0279(15) Uani 1 1 d . . . . .
C45 C 0.0900(3) 0.3729(4) 0.4657(2) 0.0306(15) Uani 1 1 d . . . . .
C46 C 0.0329(4) 0.3919(4) 0.4989(3) 0.0354(17) Uani 1 1 d . . . . .
H46 H -0.0063 0.4280 0.4879 0.043 Uiso 1 1 calc R . . . .
C47 C 0.0324(4) 0.3588(4) 0.5476(3) 0.0362(17) Uani 1 1 d . . . . .
H47 H -0.0072 0.3717 0.5696 0.043 Uiso 1 1 calc R . . . .
C48 C 0.0898(4) 0.3071(4) 0.5637(3) 0.0346(16) Uani 1 1 d . . . . .
H48 H 0.0895 0.2848 0.5972 0.041 Uiso 1 1 calc R . . . .
C49 C 0.1486(4) 0.2864(4) 0.5323(3) 0.0338(16) Uani 1 1 d . . . . .
C50 C 0.0909(4) 0.4129(4) 0.4142(3) 0.0380(17) Uani 1 1 d . . . . .
H50 H 0.1286 0.3863 0.3937 0.046 Uiso 1 1 calc R . . . .
C51 C 0.1260(4) 0.4880(4) 0.4233(3) 0.0466(19) Uani 1 1 d . . . . .
H51A H 0.0933 0.5148 0.4458 0.070 Uiso 1 1 calc GR . . . .
H51B H 0.1243 0.5124 0.3891 0.070 Uiso 1 1 calc GR . . . .
H51C H 0.1829 0.4850 0.4408 0.070 Uiso 1 1 calc GR . . . .
C52 C 0.0074(4) 0.4158(5) 0.3792(3) 0.056(2) Uani 1 1 d . . . . .
H52A H -0.0136 0.3672 0.3726 0.084 Uiso 1 1 calc GR . . . .
H52B H 0.0132 0.4388 0.3454 0.084 Uiso 1 1 calc GR . . . .
H52C H -0.0311 0.4432 0.3973 0.084 Uiso 1 1 calc GR . . . .
C53 C 0.2138(4) 0.2321(4) 0.5526(3) 0.0428(19) Uani 1 1 d . . . . .
H53 H 0.2437 0.2194 0.5224 0.051 Uiso 1 1 calc R . . . .
C54 C 0.1773(5) 0.1636(4) 0.5714(3) 0.054(2) Uani 1 1 d . . . . .
H54A H 0.1522 0.1735 0.6033 0.081 Uiso 1 1 calc GR . . . .
H54B H 0.2207 0.1279 0.5796 0.081 Uiso 1 1 calc GR . . . .
H54C H 0.1354 0.1454 0.5434 0.081 Uiso 1 1 calc GR . . . .
C55 C 0.2765(4) 0.2654(5) 0.5964(3) 0.054(2) Uani 1 1 d . . . . .
H55A H 0.3015 0.3074 0.5823 0.081 Uiso 1 1 calc GR . . . .
H55B H 0.3192 0.2303 0.6085 0.081 Uiso 1 1 calc GR . . . .
H55C H 0.2486 0.2797 0.6262 0.081 Uiso 1 1 calc GR . . . .
C56 C 0.2254(4) 0.1735(4) 0.3478(3) 0.0423(19) Uani 1 1 d . . . . .
C57 C 0.1827(4) 0.1866(4) 0.2970(3) 0.0387(18) Uani 1 1 d . . . . .
C58 C 0.1627(4) 0.1278(5) 0.2628(3) 0.052(2) Uani 1 1 d . . . . .
H58 H 0.1334 0.1355 0.2284 0.063 Uiso 1 1 calc R . . . .
C59 C 0.1847(6) 0.0597(6) 0.2787(4) 0.069(3) Uani 1 1 d . . . . .
H59 H 0.1716 0.0206 0.2553 0.083 Uiso 1 1 calc R . . . .
C60 C 0.2265(6) 0.0486(5) 0.3293(4) 0.070(3) Uani 1 1 d . . . . .
H60 H 0.2404 0.0013 0.3407 0.083 Uiso 1 1 calc R . . . .
C61 C 0.2485(5) 0.1054(5) 0.3639(4) 0.063(2) Uani 1 1 d . . . . .
C62 C 0.1572(4) 0.2606(5) 0.2783(3) 0.044(2) Uani 1 1 d . . . . .
H62 H 0.1873 0.2950 0.3042 0.053 Uiso 1 1 calc R . . . .
C63 C 0.0639(5) 0.2735(5) 0.2781(4) 0.068(3) Uani 1 1 d . . . . .
H63A H 0.0325 0.2393 0.2541 0.102 Uiso 1 1 calc GR . . . .
H63B H 0.0499 0.3222 0.2660 0.102 Uiso 1 1 calc GR . . . .
H63C H 0.0504 0.2671 0.3141 0.102 Uiso 1 1 calc GR . . . .
C64 C 0.1793(5) 0.2790(5) 0.2231(3) 0.058(2) Uani 1 1 d . . . . .
H64A H 0.2380 0.2710 0.2229 0.087 Uiso 1 1 calc GR . . . .
H64B H 0.1662 0.3293 0.2151 0.087 Uiso 1 1 calc GR . . . .
H64C H 0.1476 0.2486 0.1963 0.087 Uiso 1 1 calc GR . . . .
C65 C 0.2990(7) 0.0909(5) 0.4182(4) 0.079(3) Uani 1 1 d . . . . .
H65 H 0.2989 0.1353 0.4399 0.094 Uiso 1 1 calc R . . . .
C66 C 0.3874(6) 0.0732(6) 0.4131(4) 0.094(4) Uani 1 1 d . . . . .
H66A H 0.3889 0.0321 0.3894 0.142 Uiso 1 1 calc GR . . . .
H66B H 0.4173 0.0616 0.4481 0.142 Uiso 1 1 calc GR . . . .
H66C H 0.4132 0.1144 0.3984 0.142 Uiso 1 1 calc GR . . . .
C67 C 0.2624(7) 0.0307(7) 0.4480(4) 0.104(4) Uani 1 1 d . . . . .
H67A H 0.2052 0.0420 0.4513 0.157 Uiso 1 1 calc GR . . . .
H67B H 0.2940 0.0256 0.4835 0.157 Uiso 1 1 calc GR . . . .
H67C H 0.2646 -0.0142 0.4285 0.157 Uiso 1 1 calc GR . . . .
Si2 Si -0.0325(4) 0.1144(4) 0.4102(3) 0.0656(16) Uani 0.5 1 d . . P E 1
C19 C -0.0081(17) 0.0182(14) 0.3839(10) 0.138(10) Uani 0.5 1 d . U P E 1
H19A H -0.0367 0.0138 0.3484 0.208 Uiso 0.5 1 d R . P E 1
H19B H -0.0273 -0.0179 0.4060 0.208 Uiso 0.5 1 d R . P E 1
H19C H 0.0497 0.0123 0.3835 0.208 Uiso 0.5 1 d R . P E 1
Si3 Si -0.0496(3) 0.1612(4) 0.4218(2) 0.0592(14) Uani 0.5 1 d . . P E 2
C16 C -0.1023(11) 0.2434(12) 0.4381(9) 0.091(7) Uani 0.5 1 d . U P E 2
H16A H -0.0708 0.2661 0.4692 0.137 Uiso 0.5 1 calc GR . P E 2
H16B H -0.1573 0.2314 0.4458 0.137 Uiso 0.5 1 calc GR . P E 2
H16C H -0.1068 0.2763 0.4079 0.137 Uiso 0.5 1 calc GR . P E 2
Cl1 Cl 0.19588(11) 0.55840(12) 0.56101(9) 0.0558(5) Uani 1 1 d . . . . .
Cl2 Cl 0.2149(2) 0.45389(15) 0.64462(9) 0.0930(9) Uani 1 1 d . . . . .
C68 C 0.2212(4) 0.4694(4) 0.5772(3) 0.0446(19) Uani 1 1 d . . . . .
H68A H 0.2776 0.4592 0.5700 0.054 Uiso 1 1 calc R . . . .
H68B H 0.1830 0.4371 0.5549 0.054 Uiso 1 1 calc R . . . .

loop_
_atom_site_aniso_label
_atom_site_aniso_U_11
_atom_site_aniso_U_22
_atom_site_aniso_U_33
_atom_site_aniso_U_23
_atom_site_aniso_U_13
_atom_site_aniso_U_12
Au1 0.02328(12) 0.03423(15) 0.02791(13) 0.00748(14) 0.00406(9) 0.00253(11)
Au2 0.02271(12) 0.03675(15) 0.02784(13) 0.00833(14) 0.00416(10) 0.00277(11)
Au3 0.02276(12) 0.03460(15) 0.02450(13) -0.00055(13) 0.00635(9) 0.00230(10)
Au4 0.02746(13) 0.05488(19) 0.03461(15) -0.01176(16) 0.00973(11) 0.00395(12)
S1 0.0272(9) 0.0723(14) 0.0435(11) -0.0170(11) 0.0129(8) 0.0016(9)
Si1 0.0408(12) 0.0736(17) 0.0497(14) 0.0255(14) 0.0085(10) 0.0128(11)
N1 0.024(3) 0.038(3) 0.029(3) 0.009(3) 0.004(2) 0.002(2)
N2 0.030(3) 0.040(3) 0.024(3) 0.009(3) 0.003(2) -0.001(3)
N3 0.022(3) 0.037(3) 0.021(3) -0.008(3) 0.006(2) 0.003(2)
N4 0.031(3) 0.048(4) 0.032(3) -0.009(3) 0.008(2) 0.008(3)
C1 0.017(3) 0.042(4) 0.022(3) 0.000(3) 0.001(2) 0.001(3)
C2 0.029(3) 0.041(4) 0.029(4) -0.004(4) 0.007(3) -0.005(3)
C3 0.031(3) 0.033(4) 0.029(4) 0.015(3) 0.006(3) 0.007(3)
C4 0.027(3) 0.051(5) 0.052(5) 0.015(5) 0.016(3) 0.004(3)
C5 0.032(4) 0.062(5) 0.051(5) 0.028(5) 0.009(3) 0.011(4)
C6 0.027(3) 0.038(4) 0.025(3) 0.001(4) 0.008(3) 0.008(3)
C7 0.040(4) 0.044(4) 0.027(4) -0.021(4) 0.008(3) 0.003(3)
C8 0.042(4) 0.084(7) 0.043(5) -0.014(5) 0.011(4) -0.016(4)
C9 0.032(4) 0.084(7) 0.042(5) -0.014(5) -0.002(3) 0.000(4)
C10 0.036(4) 0.095(7) 0.050(5) -0.021(5) 0.018(4) -0.013(4)
C11 0.038(4) 0.052(5) 0.072(6) -0.020(5) 0.017(4) 0.002(4)
C12 0.039(4) 0.075(6) 0.045(5) -0.003(5) 0.010(3) 0.000(4)
C13 0.057(5) 0.106(8) 0.050(5) 0.027(6) 0.008(4) -0.006(5)
C14 0.048(5) 0.092(7) 0.070(6) 0.019(6) -0.004(4) 0.019(5)
C15 0.080(6) 0.064(6) 0.061(6) 0.024(5) 0.020(5) 0.004(5)
C17 0.124(11) 0.227(18) 0.127(11) 0.052(12) 0.032(9) -0.076(11)
C18 0.078(8) 0.26(2) 0.133(12) -0.023(14) -0.015(8) -0.071(11)
C20 0.027(3) 0.048(5) 0.036(4) 0.019(4) 0.000(3) 0.001(3)
C21 0.031(3) 0.049(5) 0.029(4) 0.016(4) -0.002(3) 0.003(3)
C22 0.041(4) 0.073(7) 0.045(5) 0.027(5) 0.004(3) -0.002(4)
C23 0.051(5) 0.059(6) 0.056(6) 0.033(5) 0.010(4) -0.005(4)
C24 0.055(5) 0.054(5) 0.065(6) 0.019(5) -0.003(4) -0.007(4)
C25 0.036(4) 0.047(5) 0.050(5) 0.010(5) 0.004(3) -0.003(3)
C26 0.068(5) 0.054(5) 0.037(4) 0.014(4) 0.022(4) 0.007(4)
C27 0.084(7) 0.093(8) 0.078(7) -0.028(7) -0.012(6) 0.007(6)
C28 0.063(7) 0.172(14) 0.149(12) -0.070(11) -0.012(7) 0.038(8)
C29 0.060(5) 0.042(5) 0.063(6) 0.007(5) 0.014(4) -0.002(4)
C30 0.113(8) 0.068(7) 0.052(6) -0.012(6) 0.015(6) -0.015(6)
C31 0.142(10) 0.054(6) 0.112(9) 0.004(7) 0.049(8) 0.032(6)
C32 0.023(3) 0.041(4) 0.034(4) 0.011(4) 0.004(3) 0.005(3)
C33 0.039(4) 0.044(4) 0.030(4) 0.010(4) 0.013(3) 0.004(3)
C34 0.035(4) 0.055(5) 0.048(5) 0.012(5) 0.017(4) 0.011(4)
C35 0.023(3) 0.086(7) 0.043(4) 0.024(5) 0.002(3) 0.006(4)
C36 0.038(4) 0.065(5) 0.030(4) 0.005(4) 0.000(3) -0.001(4)
C37 0.027(3) 0.053(5) 0.025(3) 0.012(4) 0.007(3) 0.008(3)
C38 0.042(4) 0.044(5) 0.054(5) 0.013(5) 0.014(4) 0.010(4)
C39 0.093(7) 0.073(7) 0.068(6) 0.008(6) 0.016(5) 0.037(6)
C40 0.061(5) 0.063(6) 0.039(4) 0.003(5) 0.010(4) -0.008(4)
C41 0.033(4) 0.055(5) 0.031(4) 0.006(4) 0.005(3) -0.001(3)
C42 0.045(4) 0.053(5) 0.044(5) 0.004(4) 0.001(3) 0.007(4)
C43 0.066(5) 0.075(6) 0.037(4) 0.012(5) 0.014(4) 0.011(5)
C44 0.024(3) 0.034(4) 0.026(3) -0.006(3) 0.005(3) 0.002(3)
C45 0.029(3) 0.043(4) 0.020(3) -0.007(4) 0.001(3) -0.002(3)
C46 0.031(4) 0.041(4) 0.036(4) -0.003(4) 0.012(3) 0.003(3)
C47 0.030(4) 0.051(5) 0.030(4) -0.008(4) 0.014(3) -0.004(3)
C48 0.033(4) 0.049(5) 0.023(3) -0.001(4) 0.009(3) -0.008(3)
C49 0.027(3) 0.044(4) 0.031(4) -0.010(4) 0.007(3) -0.005(3)
C50 0.037(4) 0.048(5) 0.033(4) 0.005(4) 0.018(3) 0.012(3)
C51 0.042(4) 0.051(5) 0.050(5) -0.001(4) 0.017(4) 0.006(4)
C52 0.043(4) 0.084(7) 0.040(4) 0.011(5) 0.000(3) -0.001(4)
C53 0.036(4) 0.056(5) 0.037(4) 0.008(4) 0.007(3) 0.010(3)
C54 0.066(5) 0.050(5) 0.049(5) 0.010(5) 0.013(4) 0.008(4)
C55 0.039(4) 0.077(6) 0.044(5) 0.022(5) 0.002(3) 0.002(4)
C56 0.044(4) 0.043(5) 0.044(5) -0.003(4) 0.018(4) 0.006(4)
C57 0.032(4) 0.050(5) 0.038(4) -0.015(4) 0.017(3) -0.010(3)
C58 0.047(4) 0.067(6) 0.045(5) -0.026(5) 0.016(4) -0.011(4)
C59 0.089(7) 0.070(7) 0.053(6) -0.025(6) 0.024(5) -0.006(5)
C60 0.107(7) 0.040(5) 0.067(6) -0.013(6) 0.031(6) 0.017(5)
C61 0.082(6) 0.055(6) 0.054(5) -0.020(5) 0.019(5) 0.022(5)
C62 0.035(4) 0.068(6) 0.029(4) -0.016(4) 0.001(3) -0.011(4)
C63 0.050(5) 0.083(7) 0.076(6) 0.002(6) 0.024(4) 0.012(5)
C64 0.055(5) 0.079(6) 0.045(5) -0.003(5) 0.018(4) -0.005(4)
C65 0.127(9) 0.047(6) 0.060(6) -0.008(6) 0.006(6) 0.022(6)
C66 0.107(8) 0.070(7) 0.099(9) -0.019(7) -0.011(7) 0.027(6)
C67 0.138(10) 0.106(10) 0.071(7) 0.004(8) 0.018(7) 0.033(8)
Si2 0.062(4) 0.070(4) 0.067(4) -0.010(4) 0.016(3) -0.024(3)
C19 0.164(17) 0.110(16) 0.125(16) -0.020(14) -0.035(14) -0.019(14)
Si3 0.035(3) 0.082(4) 0.062(4) -0.004(4) 0.014(2) -0.018(3)
C16 0.065(10) 0.114(14) 0.102(13) -0.046(12) 0.035(10) 0.015(10)
Cl1 0.0441(10) 0.0586(13) 0.0642(13) 0.0043(12) 0.0061(9) -0.0033(9)
Cl2 0.168(3) 0.0710(18) 0.0367(12) 0.0022(14) 0.0037(15) -0.0205(18)
C68 0.045(4) 0.054(5) 0.037(4) -0.012(4) 0.010(3) -0.001(4)

loop_
_atom_type_symbol
_atom_type_description
_atom_type_scat_dispersion_real
_atom_type_scat_dispersion_imag
_atom_type_scat_source
C C 0.0033 0.0016 'International Tables Vol C Tables 4.2.6.8 and 6.1.1.4'
H H 0.0000 0.0000 'International Tables Vol C Tables 4.2.6.8 and 6.1.1.4'
Au Au -2.0133 8.8022 'International Tables Vol C Tables 4.2.6.8 and 6.1.1.4'
Cl Cl 0.1484 0.1585 'International Tables Vol C Tables 4.2.6.8 and 6.1.1.4'
N N 0.0061 0.0033 'International Tables Vol C Tables 4.2.6.8 and 6.1.1.4'
S S 0.1246 0.1234 'International Tables Vol C Tables 4.2.6.8 and 6.1.1.4'
Si Si 0.0817 0.0704 'International Tables Vol C Tables 4.2.6.8 and 6.1.1.4'

loop_
_geom_angle_atom_site_label_1
_geom_angle_atom_site_label_2
_geom_angle_atom_site_label_3
_geom_angle
_geom_angle_site_symmetry_1
_geom_angle_site_symmetry_3
N1 Au1 Au2 80.85(14) . .
C1 Au1 Au2 101.65(18) . .
C1 Au1 N1 177.3(2) . .
N2 Au2 Au1 80.48(14) . .
C2 Au2 Au1 102.98(17) 3_666 .
C2 Au2 N2 176.5(2) 3_666 .
N3 Au3 Au4 79.50(13) . .
N3 Au3 C1 159.6(2) . .
N3 Au3 C2 161.7(2) . .
C1 Au3 Au4 111.41(15) . .
C2 Au3 Au4 107.47(16) . .
C2 Au3 C1 33.6(2) . .
S1 Au4 Au3 106.61(5) . .
N4 Au4 Au3 82.58(15) . .
N4 Au4 S1 170.70(16) . .
C9 S1 Au4 110.9(3) . .
C12 S1 Au4 110.0(2) . .
C12 S1 C9 94.3(4) . .
C5 Si1 C13 104.1(4) . .
C5 Si1 C14 110.5(4) . .
C5 Si1 C15 106.2(4) . .
C14 Si1 C13 113.5(4) . .
C15 Si1 C13 112.9(4) . .
C15 Si1 C14 109.3(4) . .
C3 N1 Au1 126.6(4) . .
C3 N1 C20 116.6(5) . .
C20 N1 Au1 115.7(4) . .
C3 N2 Au2 127.1(4) . .
C3 N2 C32 118.5(5) . .
C32 N2 Au2 114.5(4) . .
C6 N3 Au3 128.6(4) . .
C6 N3 C44 118.5(5) . .
C44 N3 Au3 112.9(4) . .
C6 N4 Au4 124.1(5) . .
C6 N4 C56 119.6(6) . .
C56 N4 Au4 116.2(4) . .
Au1 C1 Au3 121.0(3) . .
C2 C1 Au1 166.4(5) . .
C2 C1 Au3 72.4(4) . .
Au2 C2 Au3 118.5(3) 3_666 .
C1 C2 Au2 167.4(6) . 3_666
C1 C2 Au3 74.0(4) . .
N1 C3 N2 123.6(6) . .
N1 C3 C4 118.4(6) . .
N2 C3 C4 118.0(6) . .
C5 C4 C3 177.8(9) . .
C4 C5 Si1 175.2(7) . .
N3 C6 N4 125.2(6) . .
N3 C6 C7 117.8(5) . .
N4 C6 C7 116.9(6) . .
C8 C7 C6 177.1(8) . .
C7 C8 Si2 168.4(8) . .
C7 C8 Si3 161.2(8) . .
S1 C9 H9A 110.6 . .
S1 C9 H9B 110.6 . .
H9A C9 H9B 108.8 . .
C10 C9 S1 105.5(6) . .
C10 C9 H9A 110.6 . .
C10 C9 H9B 110.6 . .
C9 C10 H10A 109.6 . .
C9 C10 H10B 109.6 . .
H10A C10 H10B 108.1 . .
C11 C10 C9 110.4(7) . .
C11 C10 H10A 109.6 . .
C11 C10 H10B 109.6 . .
C10 C11 H11A 110.4 . .
C10 C11 H11B 110.4 . .
C10 C11 C12 106.5(6) . .
H11A C11 H11B 108.6 . .
C12 C11 H11A 110.4 . .
C12 C11 H11B 110.4 . .
S1 C12 H12A 111.0 . .
S1 C12 H12B 111.0 . .
C11 C12 S1 103.9(5) . .
C11 C12 H12A 111.0 . .
C11 C12 H12B 111.0 . .
H12A C12 H12B 109.0 . .
Si1 C13 H13A 109.5 . .
Si1 C13 H13B 109.5 . .
Si1 C13 H13C 109.5 . .
H13A C13 H13B 109.5 . .
H13A C13 H13C 109.5 . .
H13B C13 H13C 109.5 . .
Si1 C14 H14A 109.5 . .
Si1 C14 H14B 109.5 . .
Si1 C14 H14C 109.5 . .
H14A C14 H14B 109.5 . .
H14A C14 H14C 109.5 . .
H14B C14 H14C 109.5 . .
Si1 C15 H15A 109.5 . .
Si1 C15 H15B 109.5 . .
Si1 C15 H15C 109.5 . .
H15A C15 H15B 109.5 . .
H15A C15 H15C 109.5 . .
H15B C15 H15C 109.5 . .
H17A C17 H17B 109.5 . .
H17A C17 H17C 109.5 . .
H17B C17 H17C 109.5 . .
H17D C17 H17E 109.5 . .
H17D C17 H17F 109.5 . .
H17E C17 H17F 109.5 . .
Si2 C17 H17A 109.5 . .
Si2 C17 H17B 109.5 . .
Si2 C17 H17C 109.5 . .
Si3 C17 H17D 109.5 . .
Si3 C17 H17E 109.5 . .
Si3 C17 H17F 109.5 . .
H18A C18 H18B 109.5 . .
H18A C18 H18C 109.5 . .
H18B C18 H18C 109.5 . .
H18D C18 H18E 109.5 . .
H18D C18 H18F 109.5 . .
H18E C18 H18F 109.5 . .
Si2 C18 H18A 109.5 . .
Si2 C18 H18B 109.5 . .
Si2 C18 H18C 109.5 . .
Si3 C18 H18D 109.5 . .
Si3 C18 H18E 109.5 . .
Si3 C18 H18F 109.5 . .
C21 C20 N1 119.2(7) . .
C25 C20 N1 119.0(6) . .
C25 C20 C21 121.8(7) . .
C20 C21 C26 120.0(6) . .
C22 C21 C20 117.8(7) . .
C22 C21 C26 122.1(7) . .
C21 C22 H22 119.6 . .
C23 C22 C21 120.8(8) . .
C23 C22 H22 119.6 . .
C22 C23 H23 119.6 . .
C22 C23 C24 120.9(8) . .
C24 C23 H23 119.6 . .
C23 C24 H24 119.2 . .
C25 C24 C23 121.7(9) . .
C25 C24 H24 119.2 . .
C20 C25 C29 122.2(7) . .
C24 C25 C20 117.0(7) . .
C24 C25 C29 120.7(8) . .
C21 C26 H26 109.0 . .
C21 C26 C27 111.0(7) . .
C21 C26 C28 112.2(8) . .
C27 C26 H26 109.0 . .
C27 C26 C28 106.4(8) . .
C28 C26 H26 109.0 . .
C26 C27 H27A 109.5 . .
C26 C27 H27B 109.5 . .
C26 C27 H27C 109.5 . .
H27A C27 H27B 109.5 . .
H27A C27 H27C 109.5 . .
H27B C27 H27C 109.5 . .
C26 C28 H28A 109.5 . .
C26 C28 H28B 109.5 . .
C26 C28 H28C 109.5 . .
H28A C28 H28B 109.5 . .
H28A C28 H28C 109.5 . .
H28B C28 H28C 109.5 . .
C25 C29 H29 107.1 . .
C25 C29 C30 111.6(6) . .
C25 C29 C31 111.8(8) . .
C30 C29 H29 107.1 . .
C31 C29 H29 107.1 . .
C31 C29 C30 111.8(8) . .
C29 C30 H30A 109.5 . .
C29 C30 H30B 109.5 . .
C29 C30 H30C 109.5 . .
H30A C30 H30B 109.5 . .
H30A C30 H30C 109.5 . .
H30B C30 H30C 109.5 . .
C29 C31 H31A 109.5 . .
C29 C31 H31B 109.5 . .
C29 C31 H31C 109.5 . .
H31A C31 H31B 109.5 . .
H31A C31 H31C 109.5 . .
H31B C31 H31C 109.5 . .
C33 C32 N2 119.6(6) . .
C37 C32 N2 118.3(6) . .
C37 C32 C33 122.0(6) . .
C32 C33 C38 121.4(6) . .
C34 C33 C32 117.7(7) . .
C34 C33 C38 120.8(6) . .
C33 C34 H34 119.6 . .
C35 C34 C33 120.8(7) . .
C35 C34 H34 119.6 . .
C34 C35 H35 119.7 . .
C36 C35 C34 120.5(7) . .
C36 C35 H35 119.7 . .
C35 C36 H36 119.2 . .
C35 C36 C37 121.5(7) . .
C37 C36 H36 119.2 . .
C32 C37 C36 117.4(6) . .
C32 C37 C41 122.6(6) . .
C36 C37 C41 119.9(7) . .
C33 C38 H38 107.1 . .
C33 C38 C39 114.5(7) . .
C33 C38 C40 110.8(6) . .
C39 C38 H38 107.1 . .
C39 C38 C40 109.7(7) . .
C40 C38 H38 107.1 . .
C38 C39 H39A 109.5 . .
C38 C39 H39B 109.5 . .
C38 C39 H39C 109.5 . .
H39A C39 H39B 109.5 . .
H39A C39 H39C 109.5 . .
H39B C39 H39C 109.5 . .
C38 C40 H40A 109.5 . .
C38 C40 H40B 109.5 . .
C38 C40 H40C 109.5 . .
H40A C40 H40B 109.5 . .
H40A C40 H40C 109.5 . .
H40B C40 H40C 109.5 . .
C37 C41 H41 107.3 . .
C37 C41 C42 111.2(6) . .
C37 C41 C43 112.6(6) . .
C42 C41 H41 107.3 . .
C42 C41 C43 111.0(7) . .
C43 C41 H41 107.3 . .
C41 C42 H42A 109.5 . .
C41 C42 H42B 109.5 . .
C41 C42 H42C 109.5 . .
H42A C42 H42B 109.5 . .
H42A C42 H42C 109.5 . .
H42B C42 H42C 109.5 . .
C41 C43 H43A 109.5 . .
C41 C43 H43B 109.5 . .
C41 C43 H43C 109.5 . .
H43A C43 H43B 109.5 . .
H43A C43 H43C 109.5 . .
H43B C43 H43C 109.5 . .
C45 C44 N3 119.6(6) . .
C45 C44 C49 122.3(6) . .
C49 C44 N3 118.0(5) . .
C44 C45 C46 118.1(6) . .
C44 C45 C50 122.4(5) . .
C46 C45 C50 119.3(6) . .
C45 C46 H46 119.4 . .
C47 C46 C45 121.2(6) . .
C47 C46 H46 119.4 . .
C46 C47 H47 120.4 . .
C48 C47 C46 119.3(6) . .
C48 C47 H47 120.4 . .
C47 C48 H48 119.0 . .
C47 C48 C49 122.0(6) . .
C49 C48 H48 119.0 . .
C44 C49 C53 122.3(5) . .
C48 C49 C44 117.1(6) . .
C48 C49 C53 120.5(6) . .
C45 C50 H50 106.8 . .
C45 C50 C51 112.1(6) . .
C45 C50 C52 113.7(5) . .
C51 C50 H50 106.8 . .
C51 C50 C52 110.2(6) . .
C52 C50 H50 106.8 . .
C50 C51 H51A 109.5 . .
C50 C51 H51B 109.5 . .
C50 C51 H51C 109.5 . .
H51A C51 H51B 109.5 . .
H51A C51 H51C 109.5 . .
H51B C51 H51C 109.5 . .
C50 C52 H52A 109.5 . .
C50 C52 H52B 109.5 . .
C50 C52 H52C 109.5 . .
H52A C52 H52B 109.5 . .
H52A C52 H52C 109.5 . .
H52B C52 H52C 109.5 . .
C49 C53 H53 107.5 . .
C49 C53 C54 112.3(6) . .
C49 C53 C55 110.1(6) . .
C54 C53 H53 107.5 . .
C54 C53 C55 111.6(6) . .
C55 C53 H53 107.5 . .
C53 C54 H54A 109.5 . .
C53 C54 H54B 109.5 . .
C53 C54 H54C 109.5 . .
H54A C54 H54B 109.5 . .
H54A C54 H54C 109.5 . .
H54B C54 H54C 109.5 . .
C53 C55 H55A 109.5 . .
C53 C55 H55B 109.5 . .
C53 C55 H55C 109.5 . .
H55A C55 H55B 109.5 . .
H55A C55 H55C 109.5 . .
H55B C55 H55C 109.5 . .
C57 C56 N4 119.9(7) . .
C61 C56 N4 118.9(7) . .
C61 C56 C57 121.2(8) . .
C56 C57 C58 118.2(8) . .
C56 C57 C62 122.2(7) . .
C58 C57 C62 119.6(7) . .
C57 C58 H58 119.5 . .
C59 C58 C57 121.1(8) . .
C59 C58 H58 119.5 . .
C58 C59 H59 120.4 . .
C58 C59 C60 119.2(9) . .
C60 C59 H59 120.4 . .
C59 C60 H60 119.3 . .
C59 C60 C61 121.5(9) . .
C61 C60 H60 119.3 . .
C56 C61 C60 118.8(8) . .
C56 C61 C65 121.6(8) . .
C60 C61 C65 119.5(8) . .
C57 C62 H62 107.3 . .
C57 C62 C63 112.0(6) . .
C57 C62 C64 113.8(6) . .
C63 C62 H62 107.3 . .
C64 C62 H62 107.3 . .
C64 C62 C63 108.9(6) . .
C62 C63 H63A 109.5 . .
C62 C63 H63B 109.5 . .
C62 C63 H63C 109.5 . .
H63A C63 H63B 109.5 . .
H63A C63 H63C 109.5 . .
H63B C63 H63C 109.5 . .
C62 C64 H64A 109.5 . .
C62 C64 H64B 109.5 . .
C62 C64 H64C 109.5 . .
H64A C64 H64B 109.5 . .
H64A C64 H64C 109.5 . .
H64B C64 H64C 109.5 . .
C61 C65 H65 107.9 . .
C66 C65 C61 111.4(8) . .
C66 C65 H65 107.9 . .
C66 C65 C67 109.4(9) . .
C67 C65 C61 112.2(9) . .
C67 C65 H65 107.9 . .
C65 C66 H66A 109.5 . .
C65 C66 H66B 109.5 . .
C65 C66 H66C 109.5 . .
H66A C66 H66B 109.5 . .
H66A C66 H66C 109.5 . .
H66B C66 H66C 109.5 . .
C65 C67 H67A 109.5 . .
C65 C67 H67B 109.5 . .
C65 C67 H67C 109.5 . .
H67A C67 H67B 109.5 . .
H67A C67 H67C 109.5 . .
H67B C67 H67C 109.5 . .
C8 Si2 C19 114.5(9) . .
C17 Si2 C8 103.8(6) . .
C17 Si2 C19 108.2(10) . .
C18 Si2 C8 105.2(6) . .
C18 Si2 C17 120.9(8) . .
C18 Si2 C19 104.7(10) . .
Si2 C19 H19A 107.4 . .
Si2 C19 H19B 110.0 . .
Si2 C19 H19C 110.9 . .
H19A C19 H19B 109.5 . .
H19A C19 H19C 109.5 . .
H19B C19 H19C 109.5 . .
C8 Si3 C16 110.6(8) . .
C17 Si3 C8 109.1(6) . .
C17 Si3 C16 103.3(9) . .
C18 Si3 C8 110.8(6) . .
C18 Si3 C17 125.6(8) . .
C18 Si3 C16 95.7(9) . .
Si3 C16 H16A 109.5 . .
Si3 C16 H16B 109.5 . .
Si3 C16 H16C 109.5 . .
H16A C16 H16B 109.5 . .
H16A C16 H16C 109.5 . .
H16B C16 H16C 109.5 . .
Cl1 C68 Cl2 109.9(4) . .
Cl1 C68 H68A 109.7 . .
Cl1 C68 H68B 109.7 . .
Cl2 C68 H68A 109.7 . .
Cl2 C68 H68B 109.7 . .
H68A C68 H68B 108.2 . .

loop_
_geom_bond_atom_site_label_1
_geom_bond_atom_site_label_2
_geom_bond_distance
_geom_bond_site_symmetry_2
Au1 Au2 2.9928(3) .
Au1 N1 2.049(5) .
Au1 C1 1.938(6) .
Au2 N2 2.055(5) .
Au2 C2 1.966(7) 3_666
Au3 Au4 2.9824(4) .
Au3 N3 2.032(5) .
Au3 C1 2.197(6) .
Au3 C2 2.179(7) .
Au4 S1 2.2586(17) .
Au4 N4 2.038(5) .
S1 C9 1.853(7) .
S1 C12 1.825(9) .
Si1 C5 1.826(8) .
Si1 C13 1.867(9) .
Si1 C14 1.866(8) .
Si1 C15 1.862(9) .
N1 C3 1.326(7) .
N1 C20 1.448(8) .
N2 C3 1.331(8) .
N2 C32 1.441(7) .
N3 C6 1.317(8) .
N3 C44 1.435(7) .
N4 C6 1.329(8) .
N4 C56 1.437(9) .
C1 C2 1.264(9) .
C2 Au2 1.966(7) 3_666
C3 C4 1.439(10) .
C4 C5 1.200(9) .
C6 C7 1.454(9) .
C7 C8 1.195(9) .
C8 Si2 1.918(10) .
C8 Si3 1.830(9) .
C9 H9A 0.9900 .
C9 H9B 0.9900 .
C9 C10 1.548(12) .
C10 H10A 0.9900 .
C10 H10B 0.9900 .
C10 C11 1.502(11) .
C11 H11A 0.9900 .
C11 H11B 0.9900 .
C11 C12 1.532(10) .
C12 H12A 0.9900 .
C12 H12B 0.9900 .
C13 H13A 0.9800 .
C13 H13B 0.9800 .
C13 H13C 0.9800 .
C14 H14A 0.9800 .
C14 H14B 0.9800 .
C14 H14C 0.9800 .
C15 H15A 0.9800 .
C15 H15B 0.9800 .
C15 H15C 0.9800 .
C17 H17A 0.9800 .
C17 H17B 0.9800 .
C17 H17C 0.9800 .
C17 H17D 0.9800 .
C17 H17E 0.9800 .
C17 H17F 0.9800 .
C17 Si2 1.831(13) .
C17 Si3 1.791(14) .
C18 H18A 0.9800 .
C18 H18B 0.9800 .
C18 H18C 0.9800 .
C18 H18D 0.9800 .
C18 H18E 0.9800 .
C18 H18F 0.9800 .
C18 Si2 1.747(15) .
C18 Si3 1.708(13) .
C20 C21 1.415(9) .
C20 C25 1.411(11) .
C21 C22 1.384(10) .
C21 C26 1.495(11) .
C22 H22 0.9500 .
C22 C23 1.363(12) .
C23 H23 0.9500 .
C23 C24 1.384(11) .
C24 H24 0.9500 .
C24 C25 1.373(10) .
C25 C29 1.516(11) .
C26 H26 1.0000 .
C26 C27 1.507(11) .
C26 C28 1.529(12) .
C27 H27A 0.9800 .
C27 H27B 0.9800 .
C27 H27C 0.9800 .
C28 H28A 0.9800 .
C28 H28B 0.9800 .
C28 H28C 0.9800 .
C29 H29 1.0000 .
C29 C30 1.538(11) .
C29 C31 1.521(12) .
C30 H30A 0.9800 .
C30 H30B 0.9800 .
C30 H30C 0.9800 .
C31 H31A 0.9800 .
C31 H31B 0.9800 .
C31 H31C 0.9800 .
C32 C33 1.404(9) .
C32 C37 1.391(10) .
C33 C34 1.397(9) .
C33 C38 1.499(11) .
C34 H34 0.9500 .
C34 C35 1.371(11) .
C35 H35 0.9500 .
C35 C36 1.365(11) .
C36 H36 0.9500 .
C36 C37 1.399(9) .
C37 C41 1.507(10) .
C38 H38 1.0000 .
C38 C39 1.537(11) .
C38 C40 1.552(10) .
C39 H39A 0.9800 .
C39 H39B 0.9800 .
C39 H39C 0.9800 .
C40 H40A 0.9800 .
C40 H40B 0.9800 .
C40 H40C 0.9800 .
C41 H41 1.0000 .
C41 C42 1.511(10) .
C41 C43 1.532(9) .
C42 H42A 0.9800 .
C42 H42B 0.9800 .
C42 H42C 0.9800 .
C43 H43A 0.9800 .
C43 H43B 0.9800 .
C43 H43C 0.9800 .
C44 C45 1.381(9) .
C44 C49 1.409(9) .
C45 C46 1.397(8) .
C45 C50 1.513(9) .
C46 H46 0.9500 .
C46 C47 1.389(9) .
C47 H47 0.9500 .
C47 C48 1.374(10) .
C48 H48 0.9500 .
C48 C49 1.395(8) .
C49 C53 1.514(10) .
C50 H50 1.0000 .
C50 C51 1.525(10) .
C50 C52 1.528(9) .
C51 H51A 0.9800 .
C51 H51B 0.9800 .
C51 H51C 0.9800 .
C52 H52A 0.9800 .
C52 H52B 0.9800 .
C52 H52C 0.9800 .
C53 H53 1.0000 .
C53 C54 1.523(10) .
C53 C55 1.537(10) .
C54 H54A 0.9800 .
C54 H54B 0.9800 .
C54 H54C 0.9800 .
C55 H55A 0.9800 .
C55 H55B 0.9800 .
C55 H55C 0.9800 .
C56 C57 1.405(10) .
C56 C61 1.376(11) .
C57 C58 1.413(10) .
C57 C62 1.504(11) .
C58 H58 0.9500 .
C58 C59 1.371(12) .
C59 H59 0.9500 .
C59 C60 1.387(13) .
C60 H60 0.9500 .
C60 C61 1.396(12) .
C61 C65 1.532(13) .
C62 H62 1.0000 .
C62 C63 1.555(10) .
C62 C64 1.541(10) .
C63 H63A 0.9800 .
C63 H63B 0.9800 .
C63 H63C 0.9800 .
C64 H64A 0.9800 .
C64 H64B 0.9800 .
C64 H64C 0.9800 .
C65 H65 1.0000 .
C65 C66 1.517(13) .
C65 C67 1.531(14) .
C66 H66A 0.9800 .
C66 H66B 0.9800 .
C66 H66C 0.9800 .
C67 H67A 0.9800 .
C67 H67B 0.9800 .
C67 H67C 0.9800 .
Si2 C19 1.98(3) .
C19 H19A 0.9601 .
C19 H19B 0.9604 .
C19 H19C 0.9605 .
Si3 C16 1.843(19) .
C16 H16A 0.9800 .
C16 H16B 0.9800 .
C16 H16C 0.9800 .
Cl1 C68 1.754(8) .
Cl2 C68 1.759(7) .
C68 H68A 0.9900 .
C68 H68B 0.9900 .
